data_7118010
loop_
_publ_author_name
'Mark R. Crimmin'
'Michael J. Butler'
'Andrew J. P. White'

_publ_section_title
;
 Oxidative addition of carbon-fluorine and carbon-oxygen bonds to Al(I)
;
_journal_name_full Chem.Commun.
_journal_page_first 15994
_journal_paper_doi 10.1039/C5cc07140b
_journal_volume 51
_journal_year 2015
_chemical_formula_moiety 'C37 H47 Al N2 O'
_chemical_formula_sum 'C37 H47 Al N2 O'
_chemical_formula_weight 562.74
_chemical_name_systematic
;
 ?
;
_space_group_crystal_system orthorhombic
_space_group_IT_number 33
_space_group_name_Hall 'P 2c -2n'
_space_group_name_H-M_alt 'P n a 21'
_symmetry_space_group_name_Hall 'P 2c -2n'
_symmetry_space_group_name_H-M 'P n a 21'
_atom_sites_solution_hydrogens geom
_audit_creation_method SHELXL
_audit_update_record
;
2015-08-19 deposited with the CCDC.
2015-09-14 downloaded from the CCDC.
;
_cell_angle_alpha 90
_cell_angle_beta 90
_cell_angle_gamma 90
_cell_formula_units_Z 4
_cell_length_a 16.8019(4)
_cell_length_b 12.4929(3)
_cell_length_c 15.8089(4)
_cell_measurement_reflns_used 2969
_cell_measurement_temperature 173
_cell_measurement_theta_max 26.7270
_cell_measurement_theta_min 2.9120
_cell_volume 3318.36(14)
_computing_cell_refinement 'CrysAlisPro, Agilent Technologies'
_computing_data_collection 'CrysAlisPro, Agilent Technologies'
_computing_data_reduction 'CrysAlisPro, Agilent Technologies'
_computing_molecular_graphics 'Bruker SHELXTL'
_computing_publication_material 'CIFTAB-2013 (Sheldrick, 2013)'
_computing_structure_refinement 'SHELXL-2013 (Sheldrick, 2013)'
_computing_structure_solution 'SHELXS-2013 (Sheldrick, 2013)'
_diffrn_ambient_temperature 173
_diffrn_detector_area_resol_mean 16.0382
_diffrn_measured_fraction_theta_full 0.987
_diffrn_measured_fraction_theta_max 0.815
_diffrn_measurement_device_type 'Agilent Xcalibur 3 E'
_diffrn_measurement_method 'omega scans'
_diffrn_radiation_type MoK\a
_diffrn_radiation_wavelength 0.71073
_diffrn_reflns_av_R_equivalents 0.0264
_diffrn_reflns_av_unetI/netI 0.0384
_diffrn_reflns_laue_measured_fraction_full 0.987
_diffrn_reflns_laue_measured_fraction_max 0.815
_diffrn_reflns_limit_h_max 14
_diffrn_reflns_limit_h_min -22
_diffrn_reflns_limit_k_max 11
_diffrn_reflns_limit_k_min -15
_diffrn_reflns_limit_l_max 19
_diffrn_reflns_limit_l_min -9
_diffrn_reflns_number 7582
_diffrn_reflns_point_group_measured_fraction_full 0.634
_diffrn_reflns_point_group_measured_fraction_max 0.510
_diffrn_reflns_theta_full 25.242
_diffrn_reflns_theta_max 28.344
_diffrn_reflns_theta_min 2.406
_diffrn_source 'Enhance (Mo) X-ray Source'
_exptl_absorpt_coefficient_mu 0.091
_exptl_absorpt_correction_T_max 0.987
_exptl_absorpt_correction_T_min 0.980
_exptl_absorpt_correction_type analytical
_exptl_absorpt_process_details
;
CrysAlisPro, Agilent Technologies,
Version 1.171.37.35 (release 13-08-2014 CrysAlis171 .NET)
(compiled Aug 13 2014,18:06:01)
Analytical numeric absorption correction using a multifaceted crystal
model based on expressions derived by R.C. Clark & J.S. Reid.
(Clark, R. C. & Reid, J. S. (1995). Acta Cryst. A51, 887-897)
Empirical absorption correction using spherical harmonics,
implemented in SCALE3 ABSPACK scaling algorithm.
;
_exptl_crystal_colour Colourless
_exptl_crystal_density_diffrn 1.126
_exptl_crystal_description blocks
_exptl_crystal_F_000 1216
_exptl_crystal_size_max 0.33
_exptl_crystal_size_mid 0.20
_exptl_crystal_size_min 0.15
_refine_diff_density_max 0.330
_refine_diff_density_min -0.266
_refine_diff_density_rms 0.035
_refine_ls_abs_structure_details
;
 Flack x determined using 655 quotients [(I+)-(I-)]/[(I+)+(I-)]
 (Parsons and Flack (2004), Acta Cryst. A60, s61).
;
_refine_ls_abs_structure_Flack 0.14(12)
_refine_ls_extinction_coef .
_refine_ls_extinction_method none
_refine_ls_goodness_of_fit_ref 1.045
_refine_ls_hydrogen_treatment constr
_refine_ls_matrix_type full
_refine_ls_number_parameters 380
_refine_ls_number_reflns 4227
_refine_ls_number_restraints 1
_refine_ls_restrained_S_all 1.045
_refine_ls_R_factor_all 0.0449
_refine_ls_R_factor_gt 0.0365
_refine_ls_shift/su_max 0.000
_refine_ls_shift/su_mean 0.000
_refine_ls_structure_factor_coef Fsqd
_refine_ls_weighting_details 'w=1/[\s^2^(Fo^2^)+(0.0385P)^2^+0.7031P] where P=(Fo^2^+2Fc^2^)/3'
_refine_ls_weighting_scheme calc
_refine_ls_wR_factor_gt 0.0814
_refine_ls_wR_factor_ref 0.0865
_reflns_Friedel_coverage 0.209
_reflns_friedel_fraction_full 0.251
_reflns_friedel_fraction_max 0.183
_reflns_number_gt 3752
_reflns_number_total 4227
_reflns_threshold_expression 'I > 2\s(I)'
_cod_data_source_file c5cc07140b2.cif
_cod_data_source_block 4
_cod_original_cell_volume 3318.34(14)
_cod_database_code 7118010
_shelx_space_group_comment
;
The symmetry employed for this shelxl refinement is uniquely defined
by the following loop, which should always be used as a source of
symmetry information in preference to the above space-group names.
They are only intended as comments.
;
_shelxl_version_number 2013-4

loop_
_space_group_symop_operation_xyz
'x, y, z'
'-x, -y, z+1/2'
'x+1/2, -y+1/2, z'
'-x+1/2, y+1/2, z+1/2'

loop_
_atom_site_label
_atom_site_type_symbol
_atom_site_fract_x
_atom_site_fract_y
_atom_site_fract_z
_atom_site_U_iso_or_equiv
_atom_site_adp_type
_atom_site_occupancy
_atom_site_site_symmetry_order
_atom_site_calc_flag
_atom_site_refinement_flags_posn
_atom_site_refinement_flags_adp
_atom_site_refinement_flags_occupancy
_atom_site_disorder_assembly
_atom_site_disorder_group
Al1 Al 0.38241(4) 0.68539(5) 0.70679(5) 0.02300(17) Uani 1 1 d . . . . .
N1 N 0.41299(12) 0.81064(16) 0.64873(14) 0.0240(5) Uani 1 1 d . . . . .
C1 C 0.48729(16) 0.82105(19) 0.61896(18) 0.0282(6) Uani 1 1 d . . . . .
C2 C 0.54936(15) 0.7521(2) 0.64192(18) 0.0285(6) Uani 1 1 d . . . . .
H2A H 0.5970 0.7584 0.6100 0.034 Uiso 1 1 calc R U . . .
C3 C 0.54989(14) 0.67507(18) 0.7060(2) 0.0263(5) Uani 1 1 d . . . . .
N3 N 0.48396(12) 0.64568(16) 0.74754(14) 0.0240(5) Uani 1 1 d . . . . .
C4 C 0.50741(18) 0.9092(2) 0.5581(2) 0.0410(8) Uani 1 1 d . . . . .
H4A H 0.4863 0.8914 0.5020 0.062 Uiso 1 1 calc R U . . .
H4B H 0.5653 0.9172 0.5547 0.062 Uiso 1 1 calc R U . . .
H4C H 0.4837 0.9764 0.5777 0.062 Uiso 1 1 calc R U . . .
C5 C 0.62865(16) 0.6262(2) 0.7284(2) 0.0378(7) Uani 1 1 d . . . . .
H5A H 0.6504 0.6621 0.7784 0.057 Uiso 1 1 calc R U . . .
H5B H 0.6655 0.6345 0.6808 0.057 Uiso 1 1 calc R U . . .
H5C H 0.6214 0.5499 0.7406 0.057 Uiso 1 1 calc R U . . .
C6 C 0.35447(15) 0.8918(2) 0.62786(18) 0.0285(6) Uani 1 1 d . . . . .
C7 C 0.31378(17) 0.8881(2) 0.55027(19) 0.0351(7) Uani 1 1 d . . . . .
C8 C 0.26090(19) 0.9719(3) 0.5321(2) 0.0464(8) Uani 1 1 d . . . . .
H8A H 0.2327 0.9715 0.4800 0.056 Uiso 1 1 calc R U . . .
C9 C 0.24916(19) 1.0544(3) 0.5880(3) 0.0516(9) Uani 1 1 d . . . . .
H9A H 0.2149 1.1119 0.5732 0.062 Uiso 1 1 calc R U . . .
C10 C 0.28660(19) 1.0543(2) 0.6649(2) 0.0457(9) Uani 1 1 d . . . . .
H10A H 0.2763 1.1107 0.7036 0.055 Uiso 1 1 calc R U . . .
C11 C 0.33980(16) 0.9728(2) 0.6878(2) 0.0328(7) Uani 1 1 d . . . . .
C12 C 0.32180(18) 0.7960(2) 0.48918(19) 0.0390(7) Uani 1 1 d . . . . .
H12A H 0.3661 0.7490 0.5093 0.047 Uiso 1 1 calc R U . . .
C13 C 0.24537(19) 0.7301(3) 0.4890(2) 0.0520(9) Uani 1 1 d . . . . .
H13A H 0.2334 0.7064 0.5467 0.078 Uiso 1 1 calc R U . . .
H13B H 0.2522 0.6675 0.4523 0.078 Uiso 1 1 calc R U . . .
H13C H 0.2014 0.7741 0.4678 0.078 Uiso 1 1 calc R U . . .
C14 C 0.3420(2) 0.8336(3) 0.3991(2) 0.0687(11) Uani 1 1 d . . . . .
H14A H 0.2989 0.8789 0.3777 0.103 Uiso 1 1 calc R U . . .
H14B H 0.3484 0.7713 0.3622 0.103 Uiso 1 1 calc R U . . .
H14C H 0.3917 0.8747 0.4002 0.103 Uiso 1 1 calc R U . . .
C15 C 0.37897(18) 0.9715(2) 0.7738(2) 0.0393(7) Uani 1 1 d . . . . .
H15A H 0.3895 0.8950 0.7885 0.047 Uiso 1 1 calc R U . . .
C16 C 0.4596(2) 1.0294(3) 0.7722(3) 0.0698(12) Uani 1 1 d . . . . .
H16A H 0.4944 0.9954 0.7304 0.105 Uiso 1 1 calc R U . . .
H16B H 0.4843 1.0251 0.8283 0.105 Uiso 1 1 calc R U . . .
H16C H 0.4515 1.1047 0.7570 0.105 Uiso 1 1 calc R U . . .
C17 C 0.3274(2) 1.0179(3) 0.8433(3) 0.0652(11) Uani 1 1 d . . . . .
H17A H 0.3181 1.0941 0.8323 0.098 Uiso 1 1 calc R U . . .
H17B H 0.3544 1.0096 0.8979 0.098 Uiso 1 1 calc R U . . .
H17C H 0.2763 0.9801 0.8448 0.098 Uiso 1 1 calc R U . . .
C18 C 0.49150(15) 0.5814(2) 0.82376(17) 0.0266(6) Uani 1 1 d . . . . .
C19 C 0.51232(16) 0.6324(2) 0.89996(19) 0.0331(6) Uani 1 1 d . . . . .
C20 C 0.5170(2) 0.5717(3) 0.9728(2) 0.0454(8) Uani 1 1 d . . . . .
H20A H 0.5298 0.6056 1.0248 0.055 Uiso 1 1 calc R U . . .
C21 C 0.5035(2) 0.4629(3) 0.9714(2) 0.0528(9) Uani 1 1 d . . . . .
H21A H 0.5074 0.4223 1.0220 0.063 Uiso 1 1 calc R U . . .
C22 C 0.4842(2) 0.4132(3) 0.8965(2) 0.0468(8) Uani 1 1 d . . . . .
H22A H 0.4754 0.3381 0.8959 0.056 Uiso 1 1 calc R U . . .
C23 C 0.47723(17) 0.4708(2) 0.8212(2) 0.0332(6) Uani 1 1 d . . . . .
C24 C 0.52583(18) 0.7531(2) 0.90516(19) 0.0381(7) Uani 1 1 d . . . . .
H24A H 0.5277 0.7823 0.8463 0.046 Uiso 1 1 calc R U . . .
C25 C 0.6045(2) 0.7809(3) 0.9493(2) 0.0548(9) Uani 1 1 d . . . . .
H25A H 0.6034 0.7543 1.0076 0.082 Uiso 1 1 calc R U . . .
H25B H 0.6117 0.8588 0.9497 0.082 Uiso 1 1 calc R U . . .
H25C H 0.6488 0.7475 0.9187 0.082 Uiso 1 1 calc R U . . .
C26 C 0.4564(2) 0.8054(3) 0.9514(2) 0.0589(10) Uani 1 1 d . . . . .
H26A H 0.4068 0.7900 0.9212 0.088 Uiso 1 1 calc R U . . .
H26B H 0.4647 0.8830 0.9537 0.088 Uiso 1 1 calc R U . . .
H26C H 0.4531 0.7769 1.0090 0.088 Uiso 1 1 calc R U . . .
C27 C 0.45753(18) 0.4109(2) 0.7404(2) 0.0407(7) Uani 1 1 d . . . . .
H27A H 0.4475 0.4649 0.6950 0.049 Uiso 1 1 calc R U . . .
C28 C 0.3820(2) 0.3435(3) 0.7509(3) 0.0576(10) Uani 1 1 d . . . . .
H28A H 0.3912 0.2878 0.7935 0.086 Uiso 1 1 calc R U . . .
H28B H 0.3684 0.3100 0.6968 0.086 Uiso 1 1 calc R U . . .
H28C H 0.3380 0.3896 0.7692 0.086 Uiso 1 1 calc R U . . .
C29 C 0.5273(2) 0.3403(2) 0.7122(3) 0.0534(8) Uani 1 1 d . . . . .
H29A H 0.5744 0.3851 0.7028 0.080 Uiso 1 1 calc R U . . .
H29B H 0.5132 0.3034 0.6596 0.080 Uiso 1 1 calc R U . . .
H29C H 0.5389 0.2874 0.7563 0.080 Uiso 1 1 calc R U . . .
O31 O 0.35167(10) 0.59591(14) 0.62870(12) 0.0300(4) Uani 1 1 d . . . . .
C32 C 0.28852(15) 0.5302(2) 0.63174(19) 0.0296(6) Uani 1 1 d . . . . .
C33 C 0.27989(18) 0.4553(2) 0.5668(2) 0.0396(7) Uani 1 1 d . . . . .
H33A H 0.3167 0.4549 0.5212 0.048 Uiso 1 1 calc R U . . .
C34 C 0.2183(2) 0.3815(3) 0.5680(2) 0.0524(9) Uani 1 1 d . . . . .
H34A H 0.2136 0.3299 0.5242 0.063 Uiso 1 1 calc R U . . .
C35 C 0.1639(2) 0.3837(3) 0.6335(3) 0.0567(10) Uani 1 1 d . . . . .
H35A H 0.1217 0.3331 0.6350 0.068 Uiso 1 1 calc R U . . .
C36 C 0.17064(17) 0.4586(2) 0.6960(2) 0.0459(8) Uani 1 1 d . . . . .
H36A H 0.1320 0.4597 0.7400 0.055 Uiso 1 1 calc R U . . .
C37 C 0.23274(15) 0.5339(2) 0.69768(19) 0.0318(6) Uani 1 1 d . . . . .
C38 C 0.23698(16) 0.6097(2) 0.7682(2) 0.0378(7) Uani 1 1 d . . . . .
H38A H 0.1936 0.6071 0.8067 0.045 Uiso 1 1 calc R U . . .
C39 C 0.29309(16) 0.6817(2) 0.78595(19) 0.0321(6) Uani 1 1 d . . . . .
H39A H 0.2899 0.7279 0.8336 0.039 Uiso 1 1 calc R U . . .

loop_
_atom_site_aniso_label
_atom_site_aniso_U_11
_atom_site_aniso_U_22
_atom_site_aniso_U_33
_atom_site_aniso_U_23
_atom_site_aniso_U_13
_atom_site_aniso_U_12
Al1 0.0214(3) 0.0244(4) 0.0232(4) 0.0023(4) 0.0037(4) -0.0009(3)
N1 0.0237(11) 0.0231(10) 0.0252(11) 0.0015(9) 0.0014(9) -0.0012(9)
C1 0.0318(14) 0.0262(13) 0.0265(14) -0.0001(12) 0.0039(12) -0.0065(11)
C2 0.0227(13) 0.0319(13) 0.0309(15) -0.0002(12) 0.0085(12) -0.0023(11)
C3 0.0253(12) 0.0264(12) 0.0273(13) -0.0101(13) 0.0019(13) -0.0012(10)
N3 0.0249(11) 0.0223(10) 0.0249(12) 0.0000(9) 0.0011(9) -0.0004(9)
C4 0.0373(16) 0.0415(17) 0.0442(19) 0.0128(14) 0.0077(15) -0.0065(14)
C5 0.0259(14) 0.0419(16) 0.046(2) -0.0008(14) 0.0031(13) 0.0017(12)
C6 0.0257(13) 0.0245(14) 0.0353(16) 0.0082(12) 0.0061(12) -0.0017(11)
C7 0.0311(15) 0.0372(16) 0.0371(17) 0.0099(13) 0.0060(13) -0.0010(13)
C8 0.0405(18) 0.0500(19) 0.049(2) 0.0230(17) -0.0030(16) 0.0015(16)
C9 0.0430(19) 0.0381(17) 0.074(3) 0.0184(18) 0.0098(19) 0.0094(15)
C10 0.0424(18) 0.0279(16) 0.067(2) 0.0002(15) 0.0117(17) 0.0029(14)
C11 0.0289(14) 0.0233(13) 0.0462(19) 0.0011(12) 0.0085(13) -0.0045(11)
C12 0.0416(16) 0.0507(18) 0.0248(15) 0.0072(14) -0.0040(13) 0.0026(14)
C13 0.054(2) 0.055(2) 0.047(2) -0.0032(17) -0.0127(18) -0.0009(17)
C14 0.072(3) 0.102(3) 0.0325(19) 0.014(2) 0.0033(19) 0.009(2)
C15 0.0396(17) 0.0314(16) 0.0468(19) -0.0125(14) 0.0039(15) -0.0018(13)
C16 0.053(2) 0.079(3) 0.077(3) -0.027(2) 0.001(2) -0.023(2)
C17 0.062(2) 0.076(2) 0.058(3) -0.019(2) 0.013(2) 0.010(2)
C18 0.0238(13) 0.0314(13) 0.0247(14) 0.0018(11) 0.0015(11) 0.0041(12)
C19 0.0320(15) 0.0403(16) 0.0269(15) 0.0000(13) 0.0007(13) 0.0061(13)
C20 0.056(2) 0.054(2) 0.0264(16) 0.0010(14) -0.0035(15) 0.0014(17)
C21 0.066(2) 0.054(2) 0.038(2) 0.0201(16) -0.0034(18) 0.0001(19)
C22 0.059(2) 0.0378(17) 0.044(2) 0.0122(16) -0.0054(17) -0.0022(16)
C23 0.0329(15) 0.0309(14) 0.0359(16) 0.0064(13) -0.0012(13) 0.0030(13)
C24 0.0502(18) 0.0387(16) 0.0255(15) -0.0069(13) -0.0021(14) -0.0002(14)
C25 0.059(2) 0.060(2) 0.046(2) -0.0034(17) -0.0099(17) -0.0129(18)
C26 0.071(2) 0.055(2) 0.051(2) -0.0136(18) -0.0028(19) 0.0135(19)
C27 0.0528(19) 0.0255(14) 0.0437(18) 0.0022(13) -0.0129(16) 0.0016(13)
C28 0.055(2) 0.0410(18) 0.077(3) 0.0077(18) -0.021(2) -0.0031(16)
C29 0.064(2) 0.0433(16) 0.053(2) -0.0069(18) -0.007(2) 0.0100(16)
O31 0.0261(9) 0.0348(10) 0.0293(11) -0.0007(9) 0.0036(8) -0.0076(8)
C32 0.0243(13) 0.0267(13) 0.0378(17) 0.0057(13) -0.0075(12) -0.0031(11)
C33 0.0387(16) 0.0386(16) 0.0416(18) 0.0004(14) -0.0077(15) -0.0072(14)
C34 0.059(2) 0.0422(19) 0.056(2) 0.0036(17) -0.0208(19) -0.0179(17)
C35 0.050(2) 0.055(2) 0.065(3) 0.015(2) -0.017(2) -0.0317(17)
C36 0.0317(15) 0.0569(19) 0.049(2) 0.0204(18) -0.0070(15) -0.0132(14)
C37 0.0236(13) 0.0362(14) 0.0356(17) 0.0130(13) -0.0039(13) -0.0001(11)
C38 0.0262(14) 0.0507(18) 0.0366(17) 0.0124(14) 0.0114(13) 0.0048(14)
C39 0.0290(14) 0.0288(14) 0.0385(17) -0.0015(12) -0.0004(13) 0.0050(12)

loop_
_atom_type_symbol
_atom_type_description
_atom_type_scat_dispersion_real
_atom_type_scat_dispersion_imag
_atom_type_scat_source
C C 0.0033 0.0016 'International Tables Vol C Tables 4.2.6.8 and 6.1.1.4'
H H 0.0000 0.0000 'International Tables Vol C Tables 4.2.6.8 and 6.1.1.4'
Al Al 0.0645 0.0514 'International Tables Vol C Tables 4.2.6.8 and 6.1.1.4'
N N 0.0061 0.0033 'International Tables Vol C Tables 4.2.6.8 and 6.1.1.4'
O O 0.0106 0.0060 'International Tables Vol C Tables 4.2.6.8 and 6.1.1.4'

loop_
_geom_angle_atom_site_label_1
_geom_angle_atom_site_label_2
_geom_angle_atom_site_label_3
_geom_angle
_geom_angle_site_symmetry_1
_geom_angle_site_symmetry_3
O31 Al1 N1 105.55(9) . .
O31 Al1 N3 109.90(9) . .
N1 Al1 N3 97.92(9) . .
O31 Al1 C39 102.18(11) . .
N1 Al1 C39 122.71(10) . .
N3 Al1 C39 117.95(11) . .
C1 N1 C6 118.9(2) . .
C1 N1 Al1 120.35(17) . .
C6 N1 Al1 120.42(16) . .
N1 C1 C2 122.9(2) . .
N1 C1 C4 120.4(2) . .
C2 C1 C4 116.7(2) . .
C3 C2 C1 128.1(2) . .
N3 C3 C2 122.6(2) . .
N3 C3 C5 120.1(3) . .
C2 C3 C5 117.2(2) . .
C3 N3 C18 119.1(2) . .
C3 N3 Al1 120.49(18) . .
C18 N3 Al1 120.41(16) . .
C7 C6 C11 121.8(3) . .
C7 C6 N1 120.3(2) . .
C11 C6 N1 117.9(2) . .
C8 C7 C6 117.6(3) . .
C8 C7 C12 119.7(3) . .
C6 C7 C12 122.7(3) . .
C9 C8 C7 121.3(3) . .
C10 C9 C8 120.3(3) . .
C9 C10 C11 121.6(3) . .
C10 C11 C6 117.3(3) . .
C10 C11 C15 121.3(3) . .
C6 C11 C15 121.4(2) . .
C7 C12 C13 109.8(3) . .
C7 C12 C14 112.3(3) . .
C13 C12 C14 110.4(3) . .
C11 C15 C17 113.6(3) . .
C11 C15 C16 111.4(3) . .
C17 C15 C16 109.6(3) . .
C23 C18 C19 120.9(3) . .
C23 C18 N3 120.4(2) . .
C19 C18 N3 118.7(2) . .
C20 C19 C18 118.7(3) . .
C20 C19 C24 119.2(3) . .
C18 C19 C24 122.0(3) . .
C21 C20 C19 121.2(3) . .
C22 C21 C20 119.8(3) . .
C21 C22 C23 121.4(3) . .
C22 C23 C18 118.0(3) . .
C22 C23 C27 118.8(2) . .
C18 C23 C27 123.2(3) . .
C26 C24 C19 109.6(3) . .
C26 C24 C25 110.2(3) . .
C19 C24 C25 112.1(3) . .
C23 C27 C28 111.2(3) . .
C23 C27 C29 111.2(3) . .
C28 C27 C29 110.4(2) . .
C32 O31 Al1 126.92(18) . .
O31 C32 C33 117.7(3) . .
O31 C32 C37 122.4(2) . .
C33 C32 C37 119.9(2) . .
C34 C33 C32 120.9(3) . .
C35 C34 C33 119.4(3) . .
C36 C35 C34 120.1(3) . .
C35 C36 C37 122.2(3) . .
C32 C37 C36 117.4(3) . .
C32 C37 C38 123.7(2) . .
C36 C37 C38 118.9(3) . .
C39 C38 C37 129.1(3) . .
C38 C39 Al1 115.1(2) . .

loop_
_geom_bond_atom_site_label_1
_geom_bond_atom_site_label_2
_geom_bond_distance
_geom_bond_site_symmetry_2
Al1 O31 1.7437(19) .
Al1 N1 1.885(2) .
Al1 N3 1.890(2) .
Al1 C39 1.955(3) .
N1 C1 1.341(3) .
N1 C6 1.451(3) .
C1 C2 1.401(4) .
C1 C4 1.501(4) .
C2 C3 1.396(4) .
C3 N3 1.339(3) .
C3 C5 1.500(4) .
N3 C18 1.454(3) .
C6 C7 1.405(4) .
C6 C11 1.408(4) .
C7 C8 1.402(4) .
C7 C12 1.509(4) .
C8 C9 1.372(5) .
C9 C10 1.369(5) .
C10 C11 1.402(4) .
C11 C15 1.510(5) .
C12 C13 1.525(4) .
C12 C14 1.537(4) .
C15 C17 1.515(4) .
C15 C16 1.536(4) .
C18 C23 1.403(4) .
C18 C19 1.407(4) .
C19 C20 1.380(4) .
C19 C24 1.528(4) .
C20 C21 1.379(5) .
C21 C22 1.376(5) .
C22 C23 1.395(4) .
C23 C27 1.516(4) .
C24 C26 1.524(4) .
C24 C25 1.535(4) .
C27 C28 1.532(4) .
C27 C29 1.533(4) .
O31 C32 1.342(3) .
C32 C33 1.396(4) .
C32 C37 1.402(4) .
C33 C34 1.386(4) .
C34 C35 1.381(5) .
C35 C36 1.366(5) .
C36 C37 1.405(4) .
C37 C38 1.464(4) .
C38 C39 1.334(4) .
